data_4345849
loop_
_publ_author_name
'Chorazy, Szymon'
'Kumar, Kunal'
'Nakabayashi, Koji'
'Sieklucka, Barbara'
'Ohkoshi, Shin-Ichi'

_publ_section_title
;
 Fine Tuning of Multicolored Photoluminescence in Crystalline Magnetic
 Materials Constructed of Trimetallic EuxTb1-x[Co(CN)6] Cyanido-Bridged
 Chains.
;
_journal_issue 9
_journal_name_full 'Inorganic chemistry'
_journal_page_first 5239
_journal_page_last 5252
_journal_paper_doi 10.1021/acs.inorgchem.7b00369
_journal_volume 56
_journal_year 2017
_chemical_formula_moiety 'C16 H20 Co N8 O7 Tb'
_chemical_formula_sum 'C16 H20 Co N8 O7 Tb'
_chemical_formula_weight 654.25
_space_group_IT_number 15
_symmetry_cell_setting monoclinic
_symmetry_Int_Tables_number 15
_symmetry_space_group_name_Hall '-C 2yc'
_symmetry_space_group_name_H-M 'C 1 2/c 1'
_atom_sites_solution_hydrogens difmap
_audit_conform_dict_location ftp://ftp.iucr.org/pub/cif_core.dic
_audit_conform_dict_name cif_core.dic
_audit_conform_dict_version 2.4.3
_audit_creation_date 2016-10-21T13:17:59-00:00
_audit_creation_method 'WinGX routine CIF_UPDATE'
_cell_angle_alpha 90
_cell_angle_beta 116.614(8)
_cell_angle_gamma 90
_cell_formula_units_Z 4
_cell_length_a 15.8279(6)
_cell_length_b 9.1964(4)
_cell_length_c 17.6223(7)
_cell_measurement_reflns_used 10859
_cell_measurement_temperature 100(2)
_cell_measurement_theta_max 27.456
_cell_measurement_theta_min 3.212
_cell_measurement_wavelength 0.71075
_cell_volume 2293.3(2)
_computing_molecular_graphics 'Ortep for Windows (Farrugia, 2012)'
_computing_publication_material 'WinGX publication routines (Farrugia, 2012)'
_computing_structure_refinement 'SHELXL-2014/7 (Sheldrick, 2014)'
_diffrn_ambient_temperature 100(2)
_diffrn_measured_fraction_theta_full 0.998
_diffrn_measured_fraction_theta_max 0.997
_diffrn_measurement_device_type 'Rigaku R-AXIS RAPID'
_diffrn_measurement_method \w
_diffrn_radiation_probe x-ray
_diffrn_radiation_type MoK\a
_diffrn_radiation_wavelength 0.71075
_diffrn_reflns_av_R_equivalents 0.0687
_diffrn_reflns_av_unetI/netI 0.0585
_diffrn_reflns_Laue_measured_fraction_full 0.998
_diffrn_reflns_Laue_measured_fraction_max 0.997
_diffrn_reflns_limit_h_max 20
_diffrn_reflns_limit_h_min -18
_diffrn_reflns_limit_k_max 11
_diffrn_reflns_limit_k_min -11
_diffrn_reflns_limit_l_max 22
_diffrn_reflns_limit_l_min -22
_diffrn_reflns_number 10859
_diffrn_reflns_point_group_measured_fraction_full 0.998
_diffrn_reflns_point_group_measured_fraction_max 0.997
_diffrn_reflns_theta_full 25.242
_diffrn_reflns_theta_max 27.456
_diffrn_reflns_theta_min 3.212
_diffrn_standards_number 0
_exptl_absorpt_coefficient_mu 3.836
_exptl_absorpt_correction_T_max 1.0000
_exptl_absorpt_correction_T_min 0.8382
_exptl_absorpt_correction_type multi-scan
_exptl_absorpt_process_details 'ABSCOR (Rigaku, 1995)'
_exptl_crystal_colour colorless
_exptl_crystal_density_diffrn 1.895
_exptl_crystal_density_method 'not measured'
_exptl_crystal_description block
_exptl_crystal_F_000 1280
_exptl_crystal_size_max 0.13
_exptl_crystal_size_mid 0.05
_exptl_crystal_size_min 0.04
_refine_diff_density_max 1.911
_refine_diff_density_min -4.171
_refine_diff_density_rms 0.206
_refine_ls_extinction_method none
_refine_ls_goodness_of_fit_ref 1.164
_refine_ls_hydrogen_treatment refxyz
_refine_ls_matrix_type full
_refine_ls_number_constraints 0
_refine_ls_number_parameters 186
_refine_ls_number_reflns 2618
_refine_ls_number_restraints 13
_refine_ls_restrained_S_all 1.162
_refine_ls_R_factor_all 0.0593
_refine_ls_R_factor_gt 0.048
_refine_ls_shift/su_max 0
_refine_ls_shift/su_mean 0
_refine_ls_structure_factor_coef Fsqd
_refine_ls_weighting_details 'w=1/[\s^2^(Fo^2^)+(0.0172P)^2^+27.9319P] where P=(Fo^2^+2Fc^2^)/3'
_refine_ls_weighting_scheme calc
_refine_ls_wR_factor_gt 0.0762
_refine_ls_wR_factor_ref 0.0789
_reflns_Friedel_coverage 0
_reflns_number_gt 2363
_reflns_number_total 2618
_reflns_threshold_expression 'I > 2\s(I)'
_cod_data_source_file ic7b00369_si_002.cif
_cod_data_source_block TbCo
_cod_original_sg_symbol_H-M 'C 2/c'
_cod_database_code 4345849
_shelx_estimated_absorpt_t_min 0.635
_shelx_estimated_absorpt_t_max 0.862

loop_
_symmetry_equiv_pos_as_xyz
'x, y, z'
'-x, y, -z+1/2'
'x+1/2, y+1/2, z'
'-x+1/2, y+1/2, -z+1/2'
'-x, -y, -z'
'x, -y, z-1/2'
'-x+1/2, -y+1/2, -z'
'x+1/2, -y+1/2, z-1/2'

loop_
_atom_site_label
_atom_site_type_symbol
_atom_site_fract_x
_atom_site_fract_y
_atom_site_fract_z
_atom_site_U_iso_or_equiv
_atom_site_adp_type
_atom_site_occupancy
_atom_site_site_symmetry_order
_atom_site_calc_flag
_atom_site_refinement_flags_posn
_atom_site_refinement_flags_adp
_atom_site_refinement_flags_occupancy
Tb1 Tb 0.5 0.40816(4) 0.25 0.00375(10) Uani 1 2 d S T P
Co1 Co 0.75 0.75 0.5 0.0061(2) Uani 1 2 d S . P
O3 O 0.5604(3) 0.1928(4) 0.2116(2) 0.0098(8) Uani 1 1 d D . .
O2 O 0.3779(3) 0.3298(4) 0.1165(2) 0.0133(9) Uani 1 1 d D . .
O1 O 0.6087(3) 0.4729(4) 0.2048(2) 0.0091(8) Uani 1 1 d D . .
O4 O 0.5 0.9266(6) 0.25 0.0201(13) Uani 1 2 d DS T P
N2 N 0.8830(3) 0.7170(5) 0.4179(3) 0.0139(10) Uani 1 1 d . . .
N1 N 0.5868(3) 0.6245(5) 0.3427(3) 0.0085(9) Uani 1 1 d . U .
N4 N 0.7307(3) 0.7986(5) 0.2013(3) 0.0114(10) Uani 1 1 d . . .
N3 N 0.6988(4) 1.0588(5) 0.4327(3) 0.0195(12) Uani 1 1 d . . .
C1 C 0.6483(4) 0.6759(6) 0.4008(3) 0.0080(10) Uani 1 1 d . U .
C2 C 0.8329(4) 0.7321(6) 0.4492(3) 0.0094(11) Uani 1 1 d . . .
C8 C 0.6775(4) 0.8515(6) 0.1228(4) 0.0134(12) Uani 1 1 d . . .
C7 C 0.5978(4) 0.7771(7) 0.0682(4) 0.0134(12) Uani 1 1 d . . .
C6 C 0.5734(4) 0.6490(6) 0.0944(4) 0.0117(12) Uani 1 1 d . . .
C5 C 0.6290(3) 0.5947(7) 0.1766(3) 0.0096(10) Uani 1 1 d . . .
C4 C 0.7085(4) 0.6745(6) 0.2279(4) 0.0103(11) Uani 1 1 d . . .
C3 C 0.7178(4) 0.9412(6) 0.4570(3) 0.0092(11) Uani 1 1 d . . .
H7 H 0.563(4) 0.805(7) 0.012(4) 0.017(17) Uiso 1 1 d . . .
H4 H 0.748(4) 0.656(6) 0.280(4) 0.009(16) Uiso 1 1 d . . .
H6 H 0.522(5) 0.604(8) 0.065(4) 0.019(17) Uiso 1 1 d . . .
H8 H 0.708(4) 0.945(7) 0.114(4) 0.011(16) Uiso 1 1 d . . .
H3B H 0.554(4) 0.100(3) 0.221(4) 0.014 Uiso 1 1 d D U .
H3A H 0.572(4) 0.190(7) 0.167(3) 0.014 Uiso 1 1 d D U .
H2B H 0.331(3) 0.382(6) 0.073(3) 0.014 Uiso 1 1 d D U .
H2A H 0.357(4) 0.240(3) 0.107(4) 0.014 Uiso 1 1 d D U .
H4A H 0.462(4) 0.867(5) 0.209(3) 0.014 Uiso 1 1 d D U .
H1 H 0.629(4) 0.395(4) 0.240(3) 0.014 Uiso 1 1 d D U .

loop_
_atom_site_aniso_label
_atom_site_aniso_U_11
_atom_site_aniso_U_22
_atom_site_aniso_U_33
_atom_site_aniso_U_23
_atom_site_aniso_U_13
_atom_site_aniso_U_12
Tb1 0.00405(17) 0.00255(17) 0.00509(17) 0 0.00245(14) 0
Co1 0.0060(5) 0.0052(5) 0.0064(5) -0.0003(4) 0.0022(4) -0.0002(4)
O3 0.015(2) 0.0055(19) 0.014(2) 0.0001(16) 0.0107(18) -0.0004(15)
O2 0.013(2) 0.006(2) 0.013(2) -0.0002(16) -0.0006(18) -0.0007(15)
O1 0.011(2) 0.0059(19) 0.0120(19) 0.0015(15) 0.0062(17) 0.0009(14)
O4 0.028(4) 0.004(3) 0.023(3) 0 0.006(3) 0
N2 0.011(2) 0.017(3) 0.011(2) 0.000(2) 0.003(2) -0.0015(19)
N1 0.010(2) 0.008(2) 0.010(2) 0.0013(16) 0.0057(18) 0.0007(16)
N4 0.010(2) 0.012(2) 0.013(2) 0.0010(19) 0.005(2) 0.0001(18)
N3 0.021(3) 0.016(3) 0.023(3) 0.004(2) 0.010(2) 0.003(2)
C1 0.009(2) 0.011(2) 0.008(2) 0.0004(19) 0.0080(19) -0.0011(18)
C2 0.007(3) 0.010(3) 0.006(2) 0.002(2) -0.002(2) 0.000(2)
C8 0.013(3) 0.010(3) 0.020(3) 0.003(2) 0.010(3) 0.001(2)
C7 0.010(3) 0.019(3) 0.011(3) 0.005(2) 0.005(3) 0.005(2)
C6 0.008(3) 0.013(3) 0.013(3) -0.003(2) 0.005(3) -0.003(2)
C5 0.011(3) 0.008(2) 0.013(2) 0.000(2) 0.008(2) 0.002(2)
C4 0.008(3) 0.014(3) 0.007(3) -0.003(2) 0.002(2) 0.002(2)
C3 0.009(3) 0.007(3) 0.010(3) -0.001(2) 0.003(2) -0.0010(19)

loop_
_atom_type_symbol
_atom_type_description
_atom_type_scat_dispersion_real
_atom_type_scat_dispersion_imag
_atom_type_scat_source
Tb Tb -0.1723 4.1537 'International Tables Vol C Tables 4.2.6.8 and 6.1.1.4'
Co Co 0.3494 0.9721 'International Tables Vol C Tables 4.2.6.8 and 6.1.1.4'
C C 0.0033 0.0016 'International Tables Vol C Tables 4.2.6.8 and 6.1.1.4'
N N 0.0061 0.0033 'International Tables Vol C Tables 4.2.6.8 and 6.1.1.4'
H H 0 0 'International Tables Vol C Tables 4.2.6.8 and 6.1.1.4'
O O 0.0106 0.006 'International Tables Vol C Tables 4.2.6.8 and 6.1.1.4'

loop_
_geom_angle_atom_site_label_1
_geom_angle_atom_site_label_2
_geom_angle_atom_site_label_3
_geom_angle
_geom_angle_site_symmetry_1
_geom_angle_site_symmetry_3
O1 Tb1 O1 149.67(19) 2_655 .
O1 Tb1 O2 91.05(14) 2_655 .
O1 Tb1 O2 98.01(14) . .
O1 Tb1 O2 98.01(14) 2_655 2_655
O1 Tb1 O2 91.05(14) . 2_655
O2 Tb1 O2 144.89(19) . 2_655
O1 Tb1 O3 70.20(13) 2_655 2_655
O1 Tb1 O3 140.03(13) . 2_655
O2 Tb1 O3 77.40(13) . 2_655
O2 Tb1 O3 74.05(13) 2_655 2_655
O1 Tb1 O3 140.03(13) 2_655 .
O1 Tb1 O3 70.20(13) . .
O2 Tb1 O3 74.05(13) . .
O2 Tb1 O3 77.41(13) 2_655 .
O3 Tb1 O3 70.40(18) 2_655 .
O1 Tb1 N1 81.17(14) 2_655 .
O1 Tb1 N1 75.25(14) . .
O2 Tb1 N1 146.28(14) . .
O2 Tb1 N1 68.82(14) 2_655 .
O3 Tb1 N1 128.70(13) 2_655 .
O3 Tb1 N1 130.50(13) . .
O1 Tb1 N1 75.25(14) 2_655 2_655
O1 Tb1 N1 81.17(14) . 2_655
O2 Tb1 N1 68.82(14) . 2_655
O2 Tb1 N1 146.28(14) 2_655 2_655
O3 Tb1 N1 130.50(13) 2_655 2_655
O3 Tb1 N1 128.70(13) . 2_655
N1 Tb1 N1 77.48(19) . 2_655
O1 Tb1 H1 161.4(16) 2_655 .
O1 Tb1 H1 23.2(5) . .
O2 Tb1 H1 106.3(15) . .
O2 Tb1 H1 71.7(10) 2_655 .
O3 Tb1 H1 119.5(8) 2_655 .
O3 Tb1 H1 54.4(13) . .
N1 Tb1 H1 80.6(16) . .
N1 Tb1 H1 104.4(6) 2_655 .
C3 Co1 C3 180 . 7_666
C3 Co1 C1 90.0(2) . 7_666
C3 Co1 C1 90.0(2) 7_666 7_666
C3 Co1 C1 90.0(2) . .
C3 Co1 C1 90.0(2) 7_666 .
C1 Co1 C1 180 7_666 .
C3 Co1 C2 89.4(2) . 7_666
C3 Co1 C2 90.6(2) 7_666 7_666
C1 Co1 C2 90.8(2) 7_666 7_666
C1 Co1 C2 89.2(2) . 7_666
C3 Co1 C2 90.6(2) . .
C3 Co1 C2 89.4(2) 7_666 .
C1 Co1 C2 89.2(2) 7_666 .
C1 Co1 C2 90.8(2) . .
C2 Co1 C2 180 7_666 .
Tb1 O3 H3B 130(4) . .
Tb1 O3 H3A 123(4) . .
H3B O3 H3A 103(6) . .
Tb1 O2 H2B 130(4) . .
Tb1 O2 H2A 123(4) . .
H2B O2 H2A 104(5) . .
C5 O1 Tb1 134.6(3) . .
C5 O1 H1 149(4) . .
Tb1 O1 H1 69(4) . .
C1 N1 Tb1 152.6(4) . .
C4 N4 C8 121.8(5) . .
N1 C1 Co1 176.5(5) . .
N2 C2 Co1 178.0(5) . .
N4 C8 C7 119.5(5) . .
N4 C8 H8 109(3) . .
C7 C8 H8 131(3) . .
C8 C7 C6 119.7(5) . .
C8 C7 H7 122(4) . .
C6 C7 H7 118(4) . .
C7 C6 C5 120.5(5) . .
C7 C6 H6 123(5) . .
C5 C6 H6 117(5) . .
O1 C5 C4 120.3(5) . .
O1 C5 C6 122.9(5) . .
C4 C5 C6 116.8(5) . .
N4 C4 C5 121.8(5) . .
N4 C4 H4 111(4) . .
C5 C4 H4 127(4) . .
N3 C3 Co1 178.4(5) . .

loop_
_geom_bond_atom_site_label_1
_geom_bond_atom_site_label_2
_geom_bond_distance
_geom_bond_site_symmetry_2
Tb1 O1 2.276(4) 2_655
Tb1 O1 2.276(4) .
Tb1 O2 2.390(4) .
Tb1 O2 2.390(4) 2_655
Tb1 O3 2.423(4) 2_655
Tb1 O3 2.423(4) .
Tb1 N1 2.550(4) .
Tb1 N1 2.550(4) 2_655
Tb1 H1 2.13(6) .
Co1 C3 1.892(5) .
Co1 C3 1.892(5) 7_666
Co1 C1 1.895(5) 7_666
Co1 C1 1.895(5) .
Co1 C2 1.899(6) 7_666
Co1 C2 1.899(6) .
O3 H3B 0.89(2) .
O3 H3A 0.89(2) .
O2 H2B 0.93(2) .
O2 H2A 0.88(2) .
O1 C5 1.322(7) .
O1 H1 0.90(2) .
O4 H4A 0.89(2) .
N2 C2 1.158(7) .
N1 C1 1.151(7) .
N4 C4 1.339(7) .
N4 C8 1.348(7) .
N3 C3 1.153(7) .
C8 C7 1.378(8) .
C8 H8 1.03(6) .
C7 C6 1.382(8) .
C7 H7 0.93(6) .
C6 C5 1.406(8) .
C6 H6 0.85(6) .
C5 C4 1.386(8) .
C4 H4 0.87(6) .

loop_
_geom_torsion_atom_site_label_1
_geom_torsion_atom_site_label_2
_geom_torsion_atom_site_label_3
_geom_torsion_atom_site_label_4
_geom_torsion
C4 N4 C8 C7 0.4(9)
N4 C8 C7 C6 -0.3(9)
C8 C7 C6 C5 0.5(9)
Tb1 O1 C5 C4 105.3(5)
Tb1 O1 C5 C6 -75.4(7)
C7 C6 C5 O1 179.9(5)
C7 C6 C5 C4 -0.8(8)
C8 N4 C4 C5 -0.8(9)
O1 C5 C4 N4 -179.7(5)
C6 C5 C4 N4 1.0(8)
